data_2225248
loop_
_publ_author_name
'Azhdari Tehrani, Alireza'
'Mir Mohammad Sadegh, Bahareh'
'Khavasi, Hamid Reza'

_publ_section_title
;
 <i>catena</i>-Poly[[bis(pyrazine-2-carboxamide)mercury(II)]-di-\m-chlorido]
;
_journal_coeditor_code HB5301
_journal_issue 3
_journal_name_full 'Acta Crystallographica Section E'
_journal_page_first m261
_journal_paper_doi 10.1107/S1600536810003879
_journal_volume 66
_journal_year 2010
_chemical_formula_iupac '[Hg Cl2 (C5 H5 N3 O)2]'
_chemical_formula_moiety 'C10 H10 Cl2 Hg1 N6 O2'
_chemical_formula_sum 'C10 H10 Cl2 Hg N6 O2'
_chemical_formula_weight 517.73
_chemical_name_systematic
;
<i>catena</i>-Poly[[bis(pyrazine-2-carboxamide)mercury(II)]-di-\m-chlorido]
;
_space_group_IT_number 2
_symmetry_cell_setting triclinic
_symmetry_space_group_name_Hall '-P 1'
_symmetry_space_group_name_H-M 'P -1'
_audit_creation_method 'WinGX routine CIF_UPDATE'
_cell_angle_alpha 101.14(3)
_cell_angle_beta 92.53(3)
_cell_angle_gamma 94.69(3)
_cell_formula_units_Z 1
_cell_length_a 3.8451(8)
_cell_length_b 6.4170(13)
_cell_length_c 14.854(3)
_cell_measurement_reflns_used 976
_cell_measurement_temperature 298(2)
_cell_measurement_theta_max 29.11
_cell_measurement_theta_min 3.25
_cell_volume 357.72(13)
_computing_cell_refinement 'X-AREA (Stoe & Cie, 2005)'
_computing_data_collection 'X-AREA (Stoe & Cie, 2005)'
_computing_data_reduction 'X-AREA (Stoe & Cie, 2005)'
_computing_molecular_graphics 'ORTEP-3 (Farrugia, 1997)'
_computing_publication_material 'WinGX (Farrugia, 1999)'
_computing_structure_refinement 'SHELXTL (Sheldrick, 2008)'
_computing_structure_solution 'SHELXTL (Sheldrick, 2008)'
_diffrn_ambient_temperature 298(2)
_diffrn_measured_fraction_theta_full 0.987
_diffrn_measured_fraction_theta_max 0.987
_diffrn_measurement_device_type 'Stoe IPDS II'
_diffrn_measurement_method \w
_diffrn_radiation_type MoK\a
_diffrn_radiation_wavelength 0.71073
_diffrn_reflns_av_R_equivalents 0.096
_diffrn_reflns_limit_h_max 4
_diffrn_reflns_limit_h_min -5
_diffrn_reflns_limit_k_max 8
_diffrn_reflns_limit_k_min -8
_diffrn_reflns_limit_l_max 20
_diffrn_reflns_limit_l_min -20
_diffrn_reflns_number 4201
_diffrn_reflns_theta_full 29.11
_diffrn_reflns_theta_max 29.11
_diffrn_reflns_theta_min 3.25
_diffrn_standards_number 0
_exptl_absorpt_coefficient_mu 11.143
_exptl_absorpt_correction_T_max 0.515
_exptl_absorpt_correction_T_min 0.150
_exptl_absorpt_correction_type numerical
_exptl_absorpt_process_details '[optically, by XRED and XSHAPE (Stoe & Cie, 2005)]'
_exptl_crystal_colour Colourless
_exptl_crystal_density_diffrn 2.403
_exptl_crystal_density_method 'not measured'
_exptl_crystal_description Plate
_exptl_crystal_F_000 242
_exptl_crystal_size_max 0.48
_exptl_crystal_size_mid 0.15
_exptl_crystal_size_min 0.06
_refine_diff_density_max 3.252
_refine_diff_density_min -3.751
_refine_ls_extinction_method none
_refine_ls_goodness_of_fit_ref 1.083
_refine_ls_hydrogen_treatment constr
_refine_ls_matrix_type full
_refine_ls_number_parameters 97
_refine_ls_number_reflns 1887
_refine_ls_number_restraints 0
_refine_ls_restrained_S_all 1.083
_refine_ls_R_factor_gt 0.0542
_refine_ls_shift/su_max 0
_refine_ls_structure_factor_coef Fsqd
_refine_ls_weighting_details 'calc w=1/[\s^2^(Fo^2^)+(0.1100P)^2^+0.2040P] where P=(Fo^2^+2Fc^2^)/3'
_refine_ls_weighting_scheme calc
_refine_ls_wR_factor_ref 0.1441
_reflns_number_gt 1880
_reflns_number_total 1887
_reflns_threshold_expression I>2\s(I)
_cod_data_source_file hb5301.cif
_cod_data_source_block I
_cod_depositor_comments
;
The following automatic conversions were performed:
'_symmetry_cell_setting' value 'Triclinic' changed to 'triclinic'
according to '/home/saulius/struct/CIF-dictionaries/cif_core.dic'
dictionary named 'cif_core.dic' version 2.4.1 from 2010-06-29.

Automatic conversion script
Id: cif_fix_enum 1527 2010-12-29 10:47:43Z saulius 

The following automatic conversions were performed:

'_symmetry_cell_setting' value 'Triclinic' changed to 'triclinic'
according to /home/saulius/struct/CIF-dictionaries/cif_core.dic
dictionary named 'cif_core.dic' version 2.4.1 from 2010-06-29.

Automatic conversion script
Id: cif_fix_values 1715 2011-07-08 13:25:40Z adriana 
;
_cod_original_cell_volume 357.73(13)
_cod_original_formula_sum 'C10 H10 Cl2 Hg1 N6 O2'
_cod_database_code 2225248
_cod_database_fobs_code 2225248

loop_
_symmetry_equiv_pos_site_id
_symmetry_equiv_pos_as_xyz
1 x,y,z
2 -x,-y,-z

loop_
_atom_site_type_symbol
_atom_site_label
_atom_site_fract_x
_atom_site_fract_y
_atom_site_fract_z
_atom_site_U_iso_or_equiv
_atom_site_adp_type
_atom_site_calc_flag
_atom_site_refinement_flags
_atom_site_occupancy
_atom_site_disorder_assembly
_atom_site_disorder_group
C C1 0.397(3) 0.5265(12) 0.2863(6) 0.0431(16) Uani d . 1 . .
H H1 0.3077 0.6583 0.3014 0.052 Uiso calc R 1 . .
C C2 0.400(3) 0.4268(13) 0.1935(6) 0.0431(16) Uani d . 1 . .
H H2 0.3177 0.4953 0.1482 0.052 Uiso calc R 1 . .
C C3 0.632(2) 0.1435(13) 0.2363(6) 0.0391(14) Uani d . 1 . .
H H3 0.7083 0.008 0.2215 0.047 Uiso calc R 1 . .
C C4 0.639(2) 0.2438(11) 0.3279(5) 0.0341(12) Uani d . 1 . .
C C5 0.793(2) 0.1365(12) 0.3999(6) 0.0385(14) Uani d . 1 . .
N N1 0.520(2) 0.4354(11) 0.3536(5) 0.0429(14) Uani d . 1 . .
N N2 0.519(2) 0.2350(11) 0.1690(5) 0.0412(13) Uani d . 1 . .
N N3 0.784(3) 0.2340(13) 0.4863(6) 0.0516(19) Uani d . 1 . .
H H3A 0.8724 0.1795 0.5296 0.062 Uiso calc R 1 . .
H H3B 0.6888 0.352 0.4994 0.062 Uiso calc R 1 . .
O O1 0.924(3) -0.0327(12) 0.3755(5) 0.0539(18) Uani d . 1 . .
Cl Cl1 0.8689(6) -0.2371(3) 0.05218(16) 0.0444(4) Uani d . 1 . .
Hg Hg1 0.5 0 0 0.03963(18) Uani d S 1 . .

loop_
_atom_site_aniso_label
_atom_site_aniso_U_11
_atom_site_aniso_U_22
_atom_site_aniso_U_33
_atom_site_aniso_U_12
_atom_site_aniso_U_13
_atom_site_aniso_U_23
C1 0.054(4) 0.036(3) 0.041(4) 0.016(3) -0.005(3) 0.007(3)
C2 0.056(4) 0.042(3) 0.034(4) 0.011(3) 0.000(3) 0.012(3)
C3 0.046(4) 0.042(3) 0.029(3) 0.016(3) 0.001(3) 0.004(2)
C4 0.038(3) 0.036(3) 0.029(3) 0.009(2) -0.001(3) 0.006(2)
C5 0.045(4) 0.040(3) 0.030(3) 0.006(3) -0.004(3) 0.008(2)
N1 0.052(4) 0.038(3) 0.038(3) 0.012(2) -0.001(3) 0.003(2)
N2 0.049(4) 0.045(3) 0.031(3) 0.014(2) -0.001(3) 0.007(2)
N3 0.077(6) 0.045(3) 0.035(3) 0.032(3) -0.003(3) 0.003(3)
O1 0.084(5) 0.047(3) 0.033(3) 0.033(3) 0.001(3) 0.004(2)
Cl1 0.0448(9) 0.0477(9) 0.0434(10) 0.0146(7) 0.0022(8) 0.0114(7)
Hg1 0.0397(2) 0.0505(3) 0.0305(2) 0.01765(14) -0.00015(15) 0.00733(15)

loop_
_atom_type_symbol
_atom_type_description
_atom_type_scat_dispersion_real
_atom_type_scat_dispersion_imag
_atom_type_scat_source
C C 0.0033 0.0016 'International Tables Vol C Tables 4.2.6.8 and 6.1.1.4'
H H 0 0 'International Tables Vol C Tables 4.2.6.8 and 6.1.1.4'
N N 0.0061 0.0033 'International Tables Vol C Tables 4.2.6.8 and 6.1.1.4'
O O 0.0106 0.006 'International Tables Vol C Tables 4.2.6.8 and 6.1.1.4'
Cl Cl 0.1484 0.1585 'International Tables Vol C Tables 4.2.6.8 and 6.1.1.4'
Hg Hg -2.3894 9.2266 'International Tables Vol C Tables 4.2.6.8 and 6.1.1.4'

loop_
_geom_angle_atom_site_label_1
_geom_angle_atom_site_label_2
_geom_angle_atom_site_label_3
_geom_angle_site_symmetry_1
_geom_angle_site_symmetry_3
_geom_angle
_geom_angle_publ_flag
N1 C1 C2 . . 121.3(7) ?
N1 C1 H1 . . 119.4 ?
C2 C1 H1 . . 119.4 ?
N2 C2 C1 . . 121.3(8) ?
N2 C2 H2 . . 119.4 ?
C1 C2 H2 . . 119.4 ?
N2 C3 C4 . . 122.0(7) ?
N2 C3 H3 . . 119 ?
C4 C3 H3 . . 119 ?
N1 C4 C3 . . 121.7(8) ?
N1 C4 C5 . . 119.3(7) ?
C3 C4 C5 . . 118.9(7) ?
O1 C5 N3 . . 124.0(8) ?
O1 C5 C4 . . 119.1(7) ?
N3 C5 C4 . . 116.9(7) ?
C4 N1 C1 . . 116.7(7) ?
C3 N2 C2 . . 117.0(7) ?
C3 N2 Hg1 . . 116.0(5) ?
C2 N2 Hg1 . . 126.8(6) ?
C5 N3 H3A . . 120 ?
C5 N3 H3B . . 120 ?
H3A N3 H3B . . 120 ?
Hg1 Cl1 Hg1 . 1_655 91.31(7) y
Cl1 Hg1 Cl1 2_655 . 180.0 n
Cl1 Hg1 N2 2_655 . 89.49(17) n
Cl1 Hg1 N2 . . 90.51(17) n
Cl1 Hg1 N2 2_655 2_655 90.51(17) ?
Cl1 Hg1 N2 . 2_655 89.49(17) ?
N2 Hg1 N2 . 2_655 180.0 n
Cl1 Hg1 Cl1 2_655 2_755 91.31(7) ?
Cl1 Hg1 Cl1 . 2_755 88.69(7) n
N2 Hg1 Cl1 . 2_755 94.05(18) n
N2 Hg1 Cl1 2_655 2_755 85.95(18) n
Cl1 Hg1 Cl1 2_655 1_455 88.69(7) ?
Cl1 Hg1 Cl1 . 1_455 91.31(7) ?
N2 Hg1 Cl1 . 1_455 85.95(18) ?
N2 Hg1 Cl1 2_655 1_455 94.05(18) ?
Cl1 Hg1 Cl1 2_755 1_455 180.0 ?

loop_
_geom_bond_atom_site_label_1
_geom_bond_atom_site_label_2
_geom_bond_site_symmetry_2
_geom_bond_distance
_geom_bond_publ_flag
C1 N1 . 1.340(12) ?
C1 C2 . 1.404(12) ?
C1 H1 . 0.93 ?
C2 N2 . 1.338(11) ?
C2 H2 . 0.93 ?
C3 N2 . 1.327(11) ?
C3 C4 . 1.387(10) ?
C3 H3 . 0.93 ?
C4 N1 . 1.338(10) ?
C4 C5 . 1.506(11) ?
C5 O1 . 1.232(11) ?
C5 N3 . 1.318(11) ?
N3 H3A . 0.86 ?
N3 H3B . 0.86 ?
Cl1 Hg1 1_655 2.970(2) n
Hg1 Cl1 2_655 2.375(2) n
Hg1 N2 2_655 2.661(7) n
Hg1 Cl1 2_755 2.970(2) ?
Hg1 N2 . 2.661(7) y
Hg1 Cl1 1_455 2.970(2) y
Hg1 Cl1 . 2.375(2) y

loop_
_geom_hbond_atom_site_label_D
_geom_hbond_atom_site_label_H
_geom_hbond_atom_site_label_A
_geom_hbond_site_symmetry_A
_geom_hbond_distance_DH
_geom_hbond_distance_HA
_geom_hbond_distance_DA
_geom_hbond_angle_DHA
_geom_hbond_publ_flag
N3 H3A O1 2_756 0.86 2.01 2.864(12) 176 yes
N3 H3B N1 . 0.86 2.40 2.758(12) 105 yes
N3 H3B N1 2_666 0.86 2.54 3.198(12) 134 yes

loop_
_geom_torsion_atom_site_label_1
_geom_torsion_atom_site_label_2
_geom_torsion_atom_site_label_3
_geom_torsion_atom_site_label_4
_geom_torsion_site_symmetry_1
_geom_torsion_site_symmetry_2
_geom_torsion_site_symmetry_3
_geom_torsion_site_symmetry_4
_geom_torsion
_geom_torsion_publ_flag
N1 C1 C2 N2 . . . . 1.5(15) ?
N2 C3 C4 N1 . . . . 2.4(13) ?
N2 C3 C4 C5 . . . . -175.8(8) ?
N1 C4 C5 O1 . . . . -174.9(9) ?
C3 C4 C5 O1 . . . . 3.3(12) ?
N1 C4 C5 N3 . . . . 4.0(12) ?
C3 C4 C5 N3 . . . . -177.8(9) ?
C3 C4 N1 C1 . . . . -0.5(12) ?
C5 C4 N1 C1 . . . . 177.7(8) ?
C2 C1 N1 C4 . . . . -1.4(13) ?
C4 C3 N2 C2 . . . . -2.3(13) ?
C4 C3 N2 Hg1 . . . . -176.7(6) ?
C1 C2 N2 C3 . . . . 0.4(13) ?
C1 C2 N2 Hg1 . . . . 174.2(7) n
Hg1 Cl1 Hg1 N2 1_655 . . . -94.04(18) ?
Hg1 Cl1 Hg1 N2 1_655 . . 2_655 85.96(18) ?
Hg1 Cl1 Hg1 Cl1 1_655 . . 2_755 0 ?
Hg1 Cl1 Hg1 Cl1 1_655 . . 1_455 180 ?
C3 N2 Hg1 Cl1 . . . 2_655 163.8(6) ?
C2 N2 Hg1 Cl1 . . . 2_655 -10.0(8) ?
C3 N2 Hg1 Cl1 . . . . -16.2(6) ?
C2 N2 Hg1 Cl1 . . . . 170.0(8) ?
C3 N2 Hg1 Cl1 . . . 2_755 -104.9(6) ?
C2 N2 Hg1 Cl1 . . . 2_755 81.3(8) ?
C3 N2 Hg1 Cl1 . . . 1_455 75.1(6) ?
C2 N2 Hg1 Cl1 . . . 1_455 -98.7(8) n
